data_7029010
loop_
_publ_author_name
'Wang, Lingfang'
'Ro\,sca, Sorin-Claudiu'
'Poirier, Valentin'
'Sinbandhit, Sourisak'
'Dorcet, Vincent'
'Roisnel, Thierry'
'Carpentier, Jean-Fran\,cois'
'Sarazin, Yann'

_publ_section_title
;
 Stable divalent germanium, tin and lead amino(ether)-phenolate monomeric
 complexes: structural features, inclusion heterobimetallic complexes, and
 ROP catalysis.
;
_journal_issue 11
_journal_name_full 'Dalton transactions (Cambridge, England : 2003)'
_journal_page_first 4268
_journal_page_last 4286
_journal_paper_doi 10.1039/c3dt51681d
_journal_volume 43
_journal_year 2014
_chemical_compound_source 'synthesis as described'
_chemical_formula_moiety 'C50 H84 N2 O10 Pb, C6 H6'
_chemical_formula_sum 'C56 H90 N2 O10 Pb'
_chemical_formula_weight 1158.49
_chemical_name_systematic
;
 ?
;
_space_group_IT_number 14
_symmetry_cell_setting monoclinic
_symmetry_Int_Tables_number 14
_symmetry_space_group_name_Hall '-P 2yn'
_symmetry_space_group_name_H-M 'P 1 21/n 1'
_atom_sites_solution_hydrogens geom
_atom_sites_solution_primary direct
_atom_sites_solution_secondary difmap
_audit_conform_dict_location ftp://ftp.iucr.org/pub/cif_core.dic
_audit_conform_dict_name cif_core.dic
_audit_conform_dict_version 2.3
_audit_creation_date 2012-03-20T10:22:45-00:00
_audit_creation_method 'WinGX routine CIF_UPDATE'
_cell_angle_alpha 90
_cell_angle_beta 101.4870(10)
_cell_angle_gamma 90
_cell_formula_units_Z 4
_cell_length_a 14.0101(4)
_cell_length_b 27.8363(7)
_cell_length_c 14.9256(4)
_cell_measurement_reflns_used 9903
_cell_measurement_temperature 150(2)
_cell_measurement_theta_max 27.1
_cell_measurement_theta_min 2.6
_cell_measurement_wavelength 0.71073
_cell_volume 5704.2(3)
_computing_cell_refinement 'Bruker APEX2 (Bruker, 2006)'
_computing_data_collection 'Bruker APEX2 (Bruker, 2006)'
_computing_data_reduction 'Bruker APEX2 (Bruker, 2006)'
_computing_molecular_graphics 'Ortep-3 for Windows (Farrugia, 1997)'
_computing_publication_material
;
           WinGX publication routines (Farrugia, 1999),
           CRYSCAL (T. Roisnel, local program)
;
_computing_structure_refinement 'SHELXL-97 (Sheldrick, 1997)'
_computing_structure_solution 'SIR97 (Altomare et al., 1999)'
_diffrn_ambient_temperature 150(2)
_diffrn_detector 'CCD plate'
_diffrn_measured_fraction_theta_full 0.988
_diffrn_measured_fraction_theta_max 0.988
_diffrn_measurement_device_type 'APEXII, Bruker-AXS'
_diffrn_measurement_method 'CCD rotation images, thin slices'
_diffrn_radiation_monochromator graphite
_diffrn_radiation_probe x-ray
_diffrn_radiation_type MoK\a
_diffrn_radiation_wavelength 0.71073
_diffrn_reflns_av_R_equivalents 0.0354
_diffrn_reflns_av_unetI/netI 0.0417
_diffrn_reflns_limit_h_max 18
_diffrn_reflns_limit_h_min -16
_diffrn_reflns_limit_k_max 36
_diffrn_reflns_limit_k_min -33
_diffrn_reflns_limit_l_max 19
_diffrn_reflns_limit_l_min -19
_diffrn_reflns_number 48821
_diffrn_reflns_theta_full 27.44
_diffrn_reflns_theta_max 27.44
_diffrn_reflns_theta_min 2.93
_exptl_absorpt_coefficient_mu 3.013
_exptl_absorpt_correction_T_max 0.763
_exptl_absorpt_correction_T_min 0.659
_exptl_absorpt_correction_type multi-scan
_exptl_absorpt_process_details
;
  [Sheldrick, G.M. (2002). SADABS Bruker AXS Inc., Madison, Wisconsin, USA]
;
_exptl_crystal_colour colourless
_exptl_crystal_density_diffrn 1.349
_exptl_crystal_density_method 'not measured'
_exptl_crystal_description stick
_exptl_crystal_F_000 2408
_exptl_crystal_size_max 0.35
_exptl_crystal_size_mid 0.1
_exptl_crystal_size_min 0.09
_refine_diff_density_max 0.918
_refine_diff_density_min -0.81
_refine_diff_density_rms 0.083
_refine_ls_extinction_method none
_refine_ls_goodness_of_fit_ref 1.012
_refine_ls_hydrogen_treatment constr
_refine_ls_matrix_type full
_refine_ls_number_parameters 634
_refine_ls_number_reflns 12869
_refine_ls_number_restraints 0
_refine_ls_restrained_S_all 1.012
_refine_ls_R_factor_all 0.046
_refine_ls_R_factor_gt 0.029
_refine_ls_shift/su_max 0.009
_refine_ls_shift/su_mean 0
_refine_ls_structure_factor_coef Fsqd
_refine_ls_weighting_details 'calc w=1/[\s^2^(Fo^2^)+(0.0230P)^2^+5.0935P] where P=(Fo^2^+2Fc^2^)/3'
_refine_ls_weighting_scheme calc
_refine_ls_wR_factor_gt 0.0572
_refine_ls_wR_factor_ref 0.0617
_reflns_number_gt 10211
_reflns_number_total 12869
_reflns_threshold_expression >2sigma(I)
_cod_data_source_file c3dt51681d.txt
_cod_data_source_block SR31
_cod_original_sg_symbol_H-M 'P 21/n'
_cod_database_code 7029010

loop_
_symmetry_equiv_pos_as_xyz
'x, y, z'
'-x+1/2, y+1/2, -z+1/2'
'-x, -y, -z'
'x-1/2, -y-1/2, z-1/2'

loop_
_atom_site_label
_atom_site_type_symbol
_atom_site_fract_x
_atom_site_fract_y
_atom_site_fract_z
_atom_site_U_iso_or_equiv
_atom_site_adp_type
_atom_site_occupancy
_atom_site_symmetry_multiplicity
_atom_site_calc_flag
_atom_site_refinement_flags
Pb1 Pb 0.640989(8) 0.281957(4) 0.412122(7) 0.02110(4) Uani 1 1 d .
O1 O 0.57731(14) 0.31212(7) 0.27315(12) 0.0225(4) Uani 1 1 d .
N1 N 0.48038(17) 0.32767(8) 0.44890(14) 0.0182(5) Uani 1 1 d .
C2 C 0.4453(2) 0.29783(10) 0.51798(17) 0.0218(6) Uani 1 1 d .
H2A H 0.4367 0.2645 0.4948 0.026 Uiso 1 1 calc R
H2B H 0.3805 0.3098 0.5245 0.026 Uiso 1 1 calc R
C3 C 0.5111(2) 0.29697(10) 0.61160(18) 0.0273(7) Uani 1 1 d .
H3A H 0.4969 0.2683 0.6458 0.033 Uiso 1 1 calc R
H3B H 0.5801 0.2955 0.6054 0.033 Uiso 1 1 calc R
O4 O 0.49438(17) 0.33933(8) 0.65926(13) 0.0367(5) Uani 1 1 d .
C5 C 0.5532(2) 0.34458(12) 0.74734(19) 0.0342(8) Uani 1 1 d .
H5A H 0.6228 0.3411 0.7445 0.041 Uiso 1 1 calc R
H5B H 0.5365 0.3198 0.7892 0.041 Uiso 1 1 calc R
C6 C 0.5336(3) 0.39408(12) 0.7807(2) 0.0385(8) Uani 1 1 d .
H6A H 0.5814 0.4018 0.8372 0.046 Uiso 1 1 calc R
H6B H 0.5395 0.4184 0.7337 0.046 Uiso 1 1 calc R
O7 O 0.43854(18) 0.39429(8) 0.79833(16) 0.0429(6) Uani 1 1 d .
C8 C 0.4018(3) 0.43957(13) 0.8225(2) 0.0460(9) Uani 1 1 d .
H8A H 0.437 0.4483 0.8846 0.055 Uiso 1 1 calc R
H8B H 0.3323 0.4354 0.8253 0.055 Uiso 1 1 calc R
C9 C 0.4100(3) 0.48051(13) 0.7599(2) 0.0436(9) Uani 1 1 d .
H9A H 0.3759 0.5088 0.7786 0.052 Uiso 1 1 calc R
H9B H 0.4795 0.4891 0.7652 0.052 Uiso 1 1 calc R
O10 O 0.37001(19) 0.46928(9) 0.66874(17) 0.0487(6) Uani 1 1 d .
C11 C 0.3865(3) 0.50711(13) 0.6091(3) 0.0481(10) Uani 1 1 d .
H11A H 0.4552 0.5179 0.6249 0.058 Uiso 1 1 calc R
H11B H 0.3439 0.5348 0.6149 0.058 Uiso 1 1 calc R
C12 C 0.3640(3) 0.48794(13) 0.5140(3) 0.0542(11) Uani 1 1 d .
H12A H 0.2999 0.4717 0.5035 0.065 Uiso 1 1 calc R
H12B H 0.3594 0.515 0.4704 0.065 Uiso 1 1 calc R
O13 O 0.4359(2) 0.45481(9) 0.4963(2) 0.0706(9) Uani 1 1 d .
C14 C 0.4091(2) 0.40689(10) 0.4915(2) 0.0287(7) Uani 1 1 d .
H14A H 0.3525 0.4017 0.4409 0.034 Uiso 1 1 calc R
H14B H 0.3912 0.3965 0.5494 0.034 Uiso 1 1 calc R
C15 C 0.4969(2) 0.37867(10) 0.47445(18) 0.0229(6) Uani 1 1 d .
H15A H 0.5225 0.395 0.4252 0.028 Uiso 1 1 calc R
H15B H 0.5482 0.3803 0.5305 0.028 Uiso 1 1 calc R
O21 O 0.53502(14) 0.21719(7) 0.38402(13) 0.0244(4) Uani 1 1 d .
N21 N 0.73285(19) 0.22334(9) 0.3148(2) 0.0343(6) Uani 1 1 d .
C22 C 0.7908(3) 0.25435(12) 0.2647(3) 0.0467(10) Uani 1 1 d .
H22A H 0.7459 0.2756 0.2228 0.056 Uiso 1 1 calc R
H22B H 0.8248 0.2338 0.2269 0.056 Uiso 1 1 calc R
C23 C 0.8652(3) 0.28495(13) 0.3269(3) 0.0573(12) Uani 1 1 d .
H23A H 0.9066 0.2644 0.3732 0.069 Uiso 1 1 calc R
H23B H 0.9076 0.3014 0.2908 0.069 Uiso 1 1 calc R
O24 O 0.81587(16) 0.31937(8) 0.37076(16) 0.0394(6) Uani 1 1 d .
C25 C 0.8798(3) 0.34826(17) 0.4362(4) 0.0689(13) Uani 1 1 d .
H25A H 0.9372 0.3579 0.411 0.083 Uiso 1 1 calc R
H25B H 0.9031 0.3295 0.4926 0.083 Uiso 1 1 calc R
C26 C 0.8269(3) 0.39178(15) 0.4579(3) 0.0583(11) Uani 1 1 d .
H26A H 0.8735 0.4132 0.4977 0.07 Uiso 1 1 calc R
H26B H 0.8015 0.4093 0.4004 0.07 Uiso 1 1 calc R
O27 O 0.7489(2) 0.38176(10) 0.50156(16) 0.0548(7) Uani 1 1 d .
C28 C 0.7631(4) 0.38727(18) 0.5978(3) 0.0722(14) Uani 1 1 d .
H28A H 0.6989 0.387 0.6161 0.087 Uiso 1 1 calc R
H28B H 0.7939 0.4188 0.6152 0.087 Uiso 1 1 calc R
C29 C 0.8263(4) 0.3480(2) 0.6491(3) 0.0782(15) Uani 1 1 d .
H29A H 0.8929 0.3501 0.6366 0.094 Uiso 1 1 calc R
H29B H 0.8305 0.3519 0.7157 0.094 Uiso 1 1 calc R
O30 O 0.7849(2) 0.30243(13) 0.62048(19) 0.0679(9) Uani 1 1 d .
C31 C 0.8479(4) 0.2631(2) 0.6520(3) 0.0938(19) Uani 1 1 d .
H31A H 0.8546 0.2594 0.7189 0.113 Uiso 1 1 calc R
H31B H 0.9133 0.2691 0.6387 0.113 Uiso 1 1 calc R
C32 C 0.8057(4) 0.2184(2) 0.6047(3) 0.0873(18) Uani 1 1 d .
H32A H 0.8419 0.1899 0.6334 0.105 Uiso 1 1 calc R
H32B H 0.7367 0.215 0.61 0.105 Uiso 1 1 calc R
O33 O 0.81264(19) 0.22127(10) 0.5104(2) 0.0580(8) Uani 1 1 d .
C34 C 0.7826(3) 0.17790(15) 0.4615(3) 0.0632(13) Uani 1 1 d .
H34A H 0.7136 0.171 0.4627 0.076 Uiso 1 1 calc R
H34B H 0.8228 0.1506 0.4901 0.076 Uiso 1 1 calc R
C35 C 0.7951(3) 0.18445(13) 0.3651(3) 0.0504(10) Uani 1 1 d .
H35A H 0.7794 0.1538 0.3318 0.06 Uiso 1 1 calc R
H35B H 0.8642 0.192 0.3655 0.06 Uiso 1 1 calc R
C41 C 0.4114(2) 0.32146(10) 0.35950(17) 0.0186(6) Uani 1 1 d .
H41A H 0.3443 0.3273 0.3688 0.022 Uiso 1 1 calc R
H41B H 0.4148 0.2877 0.3393 0.022 Uiso 1 1 calc R
C42 C 0.43051(19) 0.35416(9) 0.28439(17) 0.0169(5) Uani 1 1 d .
C43 C 0.5132(2) 0.34700(9) 0.24399(17) 0.0179(6) Uani 1 1 d .
C44 C 0.5224(2) 0.37666(9) 0.16820(17) 0.0196(6) Uani 1 1 d .
C45 C 0.4521(2) 0.41182(10) 0.13934(18) 0.0216(6) Uani 1 1 d .
H45 H 0.4596 0.4315 0.0892 0.026 Uiso 1 1 calc R
C46 C 0.3716(2) 0.42009(9) 0.17908(18) 0.0193(6) Uani 1 1 d .
C47 C 0.3625(2) 0.38984(9) 0.25163(17) 0.0193(6) Uani 1 1 d .
H47 H 0.3078 0.3937 0.2797 0.023 Uiso 1 1 calc R
C48 C 0.6065(2) 0.36919(11) 0.11734(19) 0.0271(7) Uani 1 1 d .
C49 C 0.7045(2) 0.37694(11) 0.1833(2) 0.0331(7) Uani 1 1 d .
H49A H 0.7107 0.4107 0.2019 0.05 Uiso 1 1 calc R
H49B H 0.7578 0.3684 0.1526 0.05 Uiso 1 1 calc R
H49C H 0.7076 0.3566 0.2374 0.05 Uiso 1 1 calc R
C50 C 0.5998(3) 0.31825(12) 0.0758(2) 0.0378(8) Uani 1 1 d .
H50A H 0.5998 0.2945 0.1242 0.057 Uiso 1 1 calc R
H50B H 0.6558 0.3126 0.0469 0.057 Uiso 1 1 calc R
H50C H 0.5395 0.3153 0.0298 0.057 Uiso 1 1 calc R
C51 C 0.6031(3) 0.40459(13) 0.0375(2) 0.0414(9) Uani 1 1 d .
H51A H 0.5419 0.4004 -0.0068 0.062 Uiso 1 1 calc R
H51B H 0.6581 0.3984 0.0076 0.062 Uiso 1 1 calc R
H51C H 0.6071 0.4376 0.0609 0.062 Uiso 1 1 calc R
C52 C 0.2954(2) 0.45917(10) 0.14598(19) 0.0226(6) Uani 1 1 d .
C53 C 0.2881(2) 0.49265(11) 0.2272(2) 0.0327(7) Uani 1 1 d .
H53A H 0.2645 0.4743 0.2744 0.049 Uiso 1 1 calc R
H53B H 0.2427 0.5189 0.2057 0.049 Uiso 1 1 calc R
H53C H 0.3525 0.5059 0.2528 0.049 Uiso 1 1 calc R
C54 C 0.1962(2) 0.43647(12) 0.1094(2) 0.0344(7) Uani 1 1 d .
H54A H 0.1998 0.4167 0.0558 0.052 Uiso 1 1 calc R
H54B H 0.1475 0.4618 0.092 0.052 Uiso 1 1 calc R
H54C H 0.1776 0.4163 0.1569 0.052 Uiso 1 1 calc R
C55 C 0.3225(2) 0.48990(11) 0.0694(2) 0.0342(8) Uani 1 1 d .
H55A H 0.3857 0.5053 0.0916 0.051 Uiso 1 1 calc R
H55B H 0.2727 0.5146 0.051 0.051 Uiso 1 1 calc R
H55C H 0.3264 0.4694 0.0169 0.051 Uiso 1 1 calc R
C61 C 0.6499(2) 0.20332(11) 0.2474(2) 0.0318(7) Uani 1 1 d .
H61A H 0.6749 0.1912 0.1941 0.038 Uiso 1 1 calc R
H61B H 0.6037 0.2297 0.2255 0.038 Uiso 1 1 calc R
C62 C 0.5954(2) 0.16353(10) 0.28268(19) 0.0250(6) Uani 1 1 d .
C63 C 0.6004(2) 0.11720(11) 0.2485(2) 0.0290(7) Uani 1 1 d .
H63 H 0.6379 0.112 0.2029 0.035 Uiso 1 1 calc R
C64 C 0.5534(2) 0.07838(10) 0.2782(2) 0.0268(7) Uani 1 1 d .
C65 C 0.5010(2) 0.08809(10) 0.34717(19) 0.0252(6) Uani 1 1 d .
H65 H 0.4688 0.062 0.3696 0.03 Uiso 1 1 calc R
C66 C 0.4927(2) 0.13332(10) 0.38493(18) 0.0217(6) Uani 1 1 d .
C67 C 0.5409(2) 0.17303(10) 0.35202(18) 0.0214(6) Uani 1 1 d .
C68 C 0.5622(2) 0.02702(11) 0.2427(2) 0.0327(7) Uani 1 1 d .
C69 C 0.6272(4) -0.00226(14) 0.3185(3) 0.0689(13) Uani 1 1 d .
H69A H 0.5969 -0.0036 0.3722 0.103 Uiso 1 1 calc R
H69B H 0.6912 0.0131 0.3351 0.103 Uiso 1 1 calc R
H69C H 0.6349 -0.0349 0.2964 0.103 Uiso 1 1 calc R
C70 C 0.4632(3) 0.00348(15) 0.2186(4) 0.0807(17) Uani 1 1 d .
H70A H 0.4359 0.0002 0.2739 0.121 Uiso 1 1 calc R
H70B H 0.4697 -0.0284 0.1925 0.121 Uiso 1 1 calc R
H70C H 0.4198 0.0233 0.1739 0.121 Uiso 1 1 calc R
C71 C 0.6088(4) 0.02621(14) 0.1584(3) 0.0685(14) Uani 1 1 d .
H71A H 0.6106 -0.0069 0.1364 0.103 Uiso 1 1 calc R
H71B H 0.6753 0.0388 0.1746 0.103 Uiso 1 1 calc R
H71C H 0.5705 0.0462 0.1103 0.103 Uiso 1 1 calc R
C72 C 0.4326(2) 0.14042(10) 0.45974(19) 0.0248(6) Uani 1 1 d .
C73 C 0.3454(2) 0.17373(11) 0.4234(2) 0.0310(7) Uani 1 1 d .
H73A H 0.369 0.2036 0.4005 0.047 Uiso 1 1 calc R
H73B H 0.3113 0.1812 0.473 0.047 Uiso 1 1 calc R
H73C H 0.3006 0.1576 0.3737 0.047 Uiso 1 1 calc R
C74 C 0.4963(2) 0.16213(11) 0.54609(19) 0.0318(7) Uani 1 1 d .
H74A H 0.5481 0.1394 0.5716 0.048 Uiso 1 1 calc R
H74B H 0.4561 0.1686 0.5914 0.048 Uiso 1 1 calc R
H74C H 0.5254 0.1922 0.5303 0.048 Uiso 1 1 calc R
C75 C 0.3914(3) 0.09296(11) 0.4886(2) 0.0413(9) Uani 1 1 d .
H75A H 0.3499 0.078 0.4352 0.062 Uiso 1 1 calc R
H75B H 0.3528 0.0994 0.5353 0.062 Uiso 1 1 calc R
H75C H 0.4452 0.0712 0.5135 0.062 Uiso 1 1 calc R
C81 C 0.1472(3) 0.27830(18) 0.3884(4) 0.0663(13) Uani 1 1 d .
H81 H 0.1515 0.2443 0.3845 0.08 Uiso 1 1 calc R
C82 C 0.1255(3) 0.3067(3) 0.3083(4) 0.092(2) Uani 1 1 d .
H82 H 0.1155 0.2925 0.2494 0.11 Uiso 1 1 calc R
C83 C 0.1191(3) 0.3566(2) 0.3189(4) 0.0786(18) Uani 1 1 d .
H83 H 0.1032 0.3765 0.2663 0.094 Uiso 1 1 calc R
C84 C 0.1353(3) 0.37680(18) 0.4023(4) 0.0689(14) Uani 1 1 d .
H84 H 0.1314 0.4107 0.4083 0.083 Uiso 1 1 calc R
C85 C 0.1571(3) 0.34895(17) 0.4773(3) 0.0600(11) Uani 1 1 d .
H85 H 0.1695 0.3635 0.5361 0.072 Uiso 1 1 calc R
C86 C 0.1617(3) 0.30059(16) 0.4706(3) 0.0561(11) Uani 1 1 d .
H86 H 0.1755 0.2818 0.5248 0.067 Uiso 1 1 calc R

loop_
_atom_site_aniso_label
_atom_site_aniso_U_11
_atom_site_aniso_U_22
_atom_site_aniso_U_33
_atom_site_aniso_U_23
_atom_site_aniso_U_13
_atom_site_aniso_U_12
Pb1 0.01673(6) 0.01962(6) 0.02639(5) 0.00635(5) 0.00290(4) 0.00066(5)
O1 0.0210(11) 0.0229(10) 0.0247(10) 0.0056(8) 0.0074(8) 0.0053(9)
N1 0.0209(13) 0.0152(11) 0.0177(10) 0.0019(9) 0.0022(9) -0.0004(9)
C2 0.0267(17) 0.0198(14) 0.0195(13) 0.0023(11) 0.0057(12) 0.0001(12)
C3 0.0385(19) 0.0220(15) 0.0219(14) 0.0022(11) 0.0068(13) 0.0056(13)
O4 0.0555(16) 0.0293(12) 0.0204(10) -0.0045(9) -0.0040(10) 0.0120(11)
C5 0.036(2) 0.047(2) 0.0179(14) -0.0025(13) 0.0014(13) 0.0000(16)
C6 0.043(2) 0.044(2) 0.0303(16) -0.0096(14) 0.0119(15) -0.0102(17)
O7 0.0510(16) 0.0339(13) 0.0522(14) -0.0038(11) 0.0303(12) -0.0039(11)
C8 0.051(2) 0.043(2) 0.048(2) -0.0003(17) 0.0188(18) 0.0045(18)
C9 0.052(2) 0.036(2) 0.044(2) -0.0091(16) 0.0121(18) 0.0017(17)
O10 0.0509(17) 0.0435(15) 0.0515(15) 0.0088(12) 0.0096(13) -0.0055(12)
C11 0.060(3) 0.0300(19) 0.059(2) 0.0134(17) 0.024(2) 0.0109(18)
C12 0.072(3) 0.0262(19) 0.069(3) -0.0030(18) 0.026(2) 0.0140(19)
O13 0.071(2) 0.0217(13) 0.133(3) -0.0180(15) 0.053(2) -0.0048(13)
C14 0.0365(19) 0.0173(15) 0.0303(15) -0.0029(12) 0.0018(14) 0.0017(13)
C15 0.0263(17) 0.0189(14) 0.0222(13) -0.0022(11) 0.0015(12) -0.0033(12)
O21 0.0252(11) 0.0156(9) 0.0352(10) -0.0009(9) 0.0130(9) -0.0010(9)
N21 0.0253(15) 0.0214(14) 0.0619(18) 0.0087(12) 0.0225(13) 0.0048(11)
C22 0.044(2) 0.0295(19) 0.079(3) 0.0057(18) 0.043(2) 0.0001(17)
C23 0.030(2) 0.037(2) 0.113(4) 0.012(2) 0.034(2) 0.0002(18)
O24 0.0203(12) 0.0376(13) 0.0601(15) 0.0098(11) 0.0073(11) -0.0043(10)
C25 0.026(2) 0.074(3) 0.104(4) -0.005(3) 0.008(2) -0.014(2)
C26 0.047(3) 0.055(3) 0.073(3) 0.001(2) 0.014(2) -0.025(2)
O27 0.0593(18) 0.0663(18) 0.0366(13) 0.0004(12) 0.0040(13) -0.0294(15)
C28 0.064(3) 0.092(4) 0.054(3) -0.005(2) -0.004(2) -0.027(3)
C29 0.057(3) 0.119(5) 0.046(2) -0.001(3) -0.022(2) -0.007(3)
O30 0.0512(19) 0.098(2) 0.0452(16) 0.0215(16) -0.0135(14) 0.0061(17)
C31 0.084(4) 0.125(5) 0.058(3) 0.046(3) -0.023(3) 0.017(4)
C32 0.075(4) 0.103(4) 0.078(3) 0.065(3) -0.001(3) 0.025(3)
O33 0.0405(16) 0.0596(19) 0.0704(18) 0.0396(15) 0.0029(14) 0.0124(14)
C34 0.030(2) 0.045(2) 0.111(4) 0.049(3) 0.004(2) 0.0111(19)
C35 0.0218(19) 0.031(2) 0.100(3) 0.014(2) 0.017(2) 0.0106(15)
C41 0.0184(15) 0.0178(14) 0.0196(13) 0.0015(10) 0.0039(11) 0.0011(11)
C42 0.0176(15) 0.0147(13) 0.0174(12) -0.0005(10) 0.0010(11) -0.0027(11)
C43 0.0181(15) 0.0159(13) 0.0193(12) 0.0002(10) 0.0028(11) -0.0007(11)
C44 0.0215(16) 0.0175(14) 0.0203(13) 0.0014(11) 0.0055(11) 0.0006(12)
C45 0.0249(17) 0.0204(14) 0.0197(13) 0.0037(11) 0.0048(12) -0.0019(12)
C46 0.0183(15) 0.0160(14) 0.0225(13) -0.0006(10) 0.0018(11) -0.0017(11)
C47 0.0142(15) 0.0216(14) 0.0223(13) -0.0018(11) 0.0037(11) -0.0007(11)
C48 0.0278(18) 0.0296(16) 0.0276(15) 0.0091(12) 0.0146(13) 0.0061(13)
C49 0.0255(18) 0.0278(17) 0.0494(19) 0.0123(14) 0.0155(15) 0.0031(14)
C50 0.043(2) 0.041(2) 0.0349(17) -0.0009(15) 0.0214(16) 0.0074(16)
C51 0.041(2) 0.050(2) 0.0404(18) 0.0212(16) 0.0252(16) 0.0127(17)
C52 0.0202(16) 0.0218(15) 0.0262(14) 0.0069(11) 0.0058(12) 0.0042(12)
C53 0.0302(19) 0.0269(17) 0.0422(18) 0.0031(14) 0.0098(15) 0.0081(14)
C54 0.0240(18) 0.0347(19) 0.0418(18) 0.0063(14) 0.0006(14) 0.0031(14)
C55 0.0340(19) 0.0313(18) 0.0389(17) 0.0173(14) 0.0113(15) 0.0113(15)
C61 0.036(2) 0.0235(16) 0.0431(18) 0.0020(13) 0.0253(15) 0.0013(14)
C62 0.0282(17) 0.0189(15) 0.0308(15) 0.0022(12) 0.0131(13) 0.0020(12)
C63 0.0313(19) 0.0258(16) 0.0333(16) 0.0017(13) 0.0148(14) 0.0035(14)
C64 0.0263(18) 0.0204(15) 0.0347(16) -0.0002(12) 0.0090(13) 0.0032(13)
C65 0.0231(17) 0.0196(15) 0.0336(15) 0.0026(12) 0.0069(13) -0.0021(12)
C66 0.0206(16) 0.0177(14) 0.0271(14) 0.0024(11) 0.0058(12) 0.0023(12)
C67 0.0202(16) 0.0165(14) 0.0275(14) 0.0027(11) 0.0053(12) 0.0035(12)
C68 0.0307(19) 0.0199(15) 0.051(2) -0.0041(14) 0.0168(16) 0.0014(14)
C69 0.089(4) 0.032(2) 0.085(3) 0.000(2) 0.017(3) 0.022(2)
C70 0.053(3) 0.047(3) 0.152(5) -0.059(3) 0.044(3) -0.017(2)
C71 0.098(4) 0.038(2) 0.084(3) -0.022(2) 0.052(3) -0.006(2)
C72 0.0263(17) 0.0198(15) 0.0311(15) 0.0012(12) 0.0122(13) -0.0007(12)
C73 0.0242(18) 0.0306(17) 0.0398(17) -0.0071(14) 0.0097(14) -0.0016(14)
C74 0.038(2) 0.0317(18) 0.0281(15) 0.0056(13) 0.0116(14) 0.0061(15)
C75 0.055(2) 0.0276(18) 0.052(2) 0.0009(15) 0.0354(18) -0.0052(16)
C81 0.038(3) 0.070(3) 0.087(4) -0.007(3) 0.003(2) -0.013(2)
C82 0.034(3) 0.178(7) 0.063(3) -0.033(4) 0.008(2) -0.039(4)
C83 0.034(3) 0.132(5) 0.067(3) 0.054(3) 0.002(2) -0.016(3)
C84 0.035(2) 0.070(3) 0.101(4) 0.038(3) 0.011(2) 0.002(2)
C85 0.046(3) 0.068(3) 0.068(3) 0.008(2) 0.016(2) -0.002(2)
C86 0.043(2) 0.060(3) 0.061(3) 0.020(2) 0.000(2) -0.008(2)

loop_
_atom_type_symbol
_atom_type_description
_atom_type_scat_dispersion_real
_atom_type_scat_dispersion_imag
_atom_type_scat_source
C C 0.0033 0.0016 'International Tables Vol C Tables 4.2.6.8 and 6.1.1.4'
H H 0 0 'International Tables Vol C Tables 4.2.6.8 and 6.1.1.4'
N N 0.0061 0.0033 'International Tables Vol C Tables 4.2.6.8 and 6.1.1.4'
O O 0.0106 0.006 'International Tables Vol C Tables 4.2.6.8 and 6.1.1.4'
Pb Pb -3.3944 10.1111 'International Tables Vol C Tables 4.2.6.8 and 6.1.1.4'

loop_
_geom_angle_atom_site_label_1
_geom_angle_atom_site_label_2
_geom_angle_atom_site_label_3
_geom_angle
O1 Pb1 O21 90.08(7)
O1 Pb1 N21 82.68(8)
O21 Pb1 N21 77.75(7)
O1 Pb1 N1 79.65(6)
O21 Pb1 N1 82.84(7)
N21 Pb1 N1 153.64(8)
C43 O1 Pb1 133.55(16)
C15 N1 C2 114.6(2)
C15 N1 C41 112.5(2)
C2 N1 C41 108.1(2)
C15 N1 Pb1 113.99(16)
C2 N1 Pb1 106.22(16)
C41 N1 Pb1 100.30(14)
N1 C2 C3 115.2(2)
N1 C2 H2A 108.5
C3 C2 H2A 108.5
N1 C2 H2B 108.5
C3 C2 H2B 108.5
H2A C2 H2B 107.5
O4 C3 C2 108.6(2)
O4 C3 H3A 110
C2 C3 H3A 110
O4 C3 H3B 110
C2 C3 H3B 110
H3A C3 H3B 108.4
C5 O4 C3 115.4(2)
O4 C5 C6 106.9(3)
O4 C5 H5A 110.3
C6 C5 H5A 110.3
O4 C5 H5B 110.3
C6 C5 H5B 110.3
H5A C5 H5B 108.6
O7 C6 C5 107.8(3)
O7 C6 H6A 110.1
C5 C6 H6A 110.1
O7 C6 H6B 110.1
C5 C6 H6B 110.1
H6A C6 H6B 108.5
C6 O7 C8 116.8(3)
O7 C8 C9 115.9(3)
O7 C8 H8A 108.3
C9 C8 H8A 108.3
O7 C8 H8B 108.3
C9 C8 H8B 108.3
H8A C8 H8B 107.4
O10 C9 C8 111.8(3)
O10 C9 H9A 109.2
C8 C9 H9A 109.2
O10 C9 H9B 109.2
C8 C9 H9B 109.2
H9A C9 H9B 107.9
C9 O10 C11 111.0(3)
O10 C11 C12 107.4(3)
O10 C11 H11A 110.2
C12 C11 H11A 110.2
O10 C11 H11B 110.2
C12 C11 H11B 110.2
H11A C11 H11B 108.5
O13 C12 C11 112.6(4)
O13 C12 H12A 109.1
C11 C12 H12A 109.1
O13 C12 H12B 109.1
C11 C12 H12B 109.1
H12A C12 H12B 107.8
C14 O13 C12 116.0(3)
O13 C14 C15 106.6(3)
O13 C14 H14A 110.4
C15 C14 H14A 110.4
O13 C14 H14B 110.4
C15 C14 H14B 110.4
H14A C14 H14B 108.6
N1 C15 C14 116.7(2)
N1 C15 H15A 108.1
C14 C15 H15A 108.1
N1 C15 H15B 108.1
C14 C15 H15B 108.1
H15A C15 H15B 107.3
C67 O21 Pb1 134.56(17)
C22 N21 C61 108.0(3)
C22 N21 C35 110.6(3)
C61 N21 C35 111.6(3)
C22 N21 Pb1 106.80(18)
C61 N21 Pb1 101.56(17)
C35 N21 Pb1 117.6(2)
N21 C22 C23 113.4(3)
N21 C22 H22A 108.9
C23 C22 H22A 108.9
N21 C22 H22B 108.9
C23 C22 H22B 108.9
H22A C22 H22B 107.7
O24 C23 C22 108.9(3)
O24 C23 H23A 109.9
C22 C23 H23A 109.9
O24 C23 H23B 109.9
C22 C23 H23B 109.9
H23A C23 H23B 108.3
C23 O24 C25 113.5(3)
O24 C25 C26 109.5(3)
O24 C25 H25A 109.8
C26 C25 H25A 109.8
O24 C25 H25B 109.8
C26 C25 H25B 109.8
H25A C25 H25B 108.2
O27 C26 C25 113.9(3)
O27 C26 H26A 108.8
C25 C26 H26A 108.8
O27 C26 H26B 108.8
C25 C26 H26B 108.8
H26A C26 H26B 107.7
C26 O27 C28 118.9(3)
O27 C28 C29 112.5(4)
O27 C28 H28A 109.1
C29 C28 H28A 109.1
O27 C28 H28B 109.1
C29 C28 H28B 109.1
H28A C28 H28B 107.8
O30 C29 C28 109.2(3)
O30 C29 H29A 109.8
C28 C29 H29A 109.8
O30 C29 H29B 109.8
C28 C29 H29B 109.8
H29A C29 H29B 108.3
C29 O30 C31 113.4(4)
O30 C31 C32 108.9(4)
O30 C31 H31A 109.9
C32 C31 H31A 109.9
O30 C31 H31B 109.9
C32 C31 H31B 109.9
H31A C31 H31B 108.3
O33 C32 C31 108.6(4)
O33 C32 H32A 110
C31 C32 H32A 110
O33 C32 H32B 110
C31 C32 H32B 110
H32A C32 H32B 108.3
C34 O33 C32 112.5(4)
O33 C34 C35 108.0(3)
O33 C34 H34A 110.1
C35 C34 H34A 110.1
O33 C34 H34B 110.1
C35 C34 H34B 110.1
H34A C34 H34B 108.4
C34 C35 N21 113.8(3)
C34 C35 H35A 108.8
N21 C35 H35A 108.8
C34 C35 H35B 108.8
N21 C35 H35B 108.8
H35A C35 H35B 107.7
N1 C41 C42 114.5(2)
N1 C41 H41A 108.6
C42 C41 H41A 108.6
N1 C41 H41B 108.6
C42 C41 H41B 108.6
H41A C41 H41B 107.6
C47 C42 C43 120.5(2)
C47 C42 C41 118.6(2)
C43 C42 C41 120.7(2)
O1 C43 C42 121.0(2)
O1 C43 C44 121.2(2)
C42 C43 C44 117.7(2)
C45 C44 C43 118.8(2)
C45 C44 C48 120.4(2)
C43 C44 C48 120.8(2)
C46 C45 C44 124.5(2)
C46 C45 H45 117.8
C44 C45 H45 117.8
C45 C46 C47 115.9(2)
C45 C46 C52 123.4(2)
C47 C46 C52 120.7(2)
C42 C47 C46 122.6(2)
C42 C47 H47 118.7
C46 C47 H47 118.7
C44 C48 C49 109.9(2)
C44 C48 C51 112.8(2)
C49 C48 C51 106.9(3)
C44 C48 C50 109.4(2)
C49 C48 C50 111.2(3)
C51 C48 C50 106.7(3)
C48 C49 H49A 109.5
C48 C49 H49B 109.5
H49A C49 H49B 109.5
C48 C49 H49C 109.5
H49A C49 H49C 109.5
H49B C49 H49C 109.5
C48 C50 H50A 109.5
C48 C50 H50B 109.5
H50A C50 H50B 109.5
C48 C50 H50C 109.5
H50A C50 H50C 109.5
H50B C50 H50C 109.5
C48 C51 H51A 109.5
C48 C51 H51B 109.5
H51A C51 H51B 109.5
C48 C51 H51C 109.5
H51A C51 H51C 109.5
H51B C51 H51C 109.5
C54 C52 C55 107.9(2)
C54 C52 C46 110.3(2)
C55 C52 C46 112.0(2)
C54 C52 C53 109.4(2)
C55 C52 C53 108.2(2)
C46 C52 C53 108.9(2)
C52 C53 H53A 109.5
C52 C53 H53B 109.5
H53A C53 H53B 109.5
C52 C53 H53C 109.5
H53A C53 H53C 109.5
H53B C53 H53C 109.5
C52 C54 H54A 109.5
C52 C54 H54B 109.5
H54A C54 H54B 109.5
C52 C54 H54C 109.5
H54A C54 H54C 109.5
H54B C54 H54C 109.5
C52 C55 H55A 109.5
C52 C55 H55B 109.5
H55A C55 H55B 109.5
C52 C55 H55C 109.5
H55A C55 H55C 109.5
H55B C55 H55C 109.5
N21 C61 C62 115.1(3)
N21 C61 H61A 108.5
C62 C61 H61A 108.5
N21 C61 H61B 108.5
C62 C61 H61B 108.5
H61A C61 H61B 107.5
C63 C62 C67 120.7(3)
C63 C62 C61 119.2(2)
C67 C62 C61 120.1(2)
C64 C63 C62 122.9(3)
C64 C63 H63 118.5
C62 C63 H63 118.5
C63 C64 C65 115.9(3)
C63 C64 C68 122.7(3)
C65 C64 C68 121.4(3)
C66 C65 C64 124.6(3)
C66 C65 H65 117.7
C64 C65 H65 117.7
C65 C66 C67 118.4(2)
C65 C66 C72 120.7(2)
C67 C66 C72 120.8(2)
O21 C67 C62 120.8(2)
O21 C67 C66 121.6(2)
C62 C67 C66 117.5(2)
C70 C68 C71 108.7(3)
C70 C68 C69 109.1(4)
C71 C68 C69 108.0(3)
C70 C68 C64 110.7(3)
C71 C68 C64 111.9(3)
C69 C68 C64 108.4(3)
C68 C69 H69A 109.5
C68 C69 H69B 109.5
H69A C69 H69B 109.5
C68 C69 H69C 109.5
H69A C69 H69C 109.5
H69B C69 H69C 109.5
C68 C70 H70A 109.5
C68 C70 H70B 109.5
H70A C70 H70B 109.5
C68 C70 H70C 109.5
H70A C70 H70C 109.5
H70B C70 H70C 109.5
C68 C71 H71A 109.5
C68 C71 H71B 109.5
H71A C71 H71B 109.5
C68 C71 H71C 109.5
H71A C71 H71C 109.5
H71B C71 H71C 109.5
C75 C72 C74 106.9(2)
C75 C72 C66 112.5(2)
C74 C72 C66 110.4(2)
C75 C72 C73 107.4(3)
C74 C72 C73 110.2(2)
C66 C72 C73 109.3(2)
C72 C73 H73A 109.5
C72 C73 H73B 109.5
H73A C73 H73B 109.5
C72 C73 H73C 109.5
H73A C73 H73C 109.5
H73B C73 H73C 109.5
C72 C74 H74A 109.5
C72 C74 H74B 109.5
H74A C74 H74B 109.5
C72 C74 H74C 109.5
H74A C74 H74C 109.5
H74B C74 H74C 109.5
C72 C75 H75A 109.5
C72 C75 H75B 109.5
H75A C75 H75B 109.5
C72 C75 H75C 109.5
H75A C75 H75C 109.5
H75B C75 H75C 109.5
C86 C81 C82 118.5(5)
C86 C81 H81 120.7
C82 C81 H81 120.7
C83 C82 C81 117.8(5)
C83 C82 H82 121.1
C81 C82 H82 121.1
C84 C83 C82 121.1(4)
C84 C83 H83 119.5
C82 C83 H83 119.5
C83 C84 C85 119.9(5)
C83 C84 H84 120
C85 C84 H84 120
C84 C85 C86 121.2(5)
C84 C85 H85 119.4
C86 C85 H85 119.4
C85 C86 C81 121.5(4)
C85 C86 H86 119.3
C81 C86 H86 119.3

loop_
_geom_bond_atom_site_label_1
_geom_bond_atom_site_label_2
_geom_bond_distance
Pb1 O1 2.2509(18)
Pb1 O21 2.3201(19)
Pb1 N21 2.678(3)
Pb1 N1 2.734(2)
O1 C43 1.336(3)
N1 C15 1.476(3)
N1 C2 1.482(3)
N1 C41 1.494(3)
C2 C3 1.513(4)
C2 H2A 0.99
C2 H2B 0.99
C3 O4 1.420(3)
C3 H3A 0.99
C3 H3B 0.99
O4 C5 1.413(3)
C5 C6 1.509(4)
C5 H5A 0.99
C5 H5B 0.99
C6 O7 1.408(4)
C6 H6A 0.99
C6 H6B 0.99
O7 C8 1.434(4)
C8 C9 1.493(5)
C8 H8A 0.99
C8 H8B 0.99
C9 O10 1.399(4)
C9 H9A 0.99
C9 H9B 0.99
O10 C11 1.427(4)
C11 C12 1.491(5)
C11 H11A 0.99
C11 H11B 0.99
C12 O13 1.428(4)
C12 H12A 0.99
C12 H12B 0.99
O13 C14 1.384(4)
C14 C15 1.523(4)
C14 H14A 0.99
C14 H14B 0.99
C15 H15A 0.99
C15 H15B 0.99
O21 C67 1.327(3)
N21 C22 1.485(4)
N21 C61 1.486(4)
N21 C35 1.495(4)
C22 C23 1.513(6)
C22 H22A 0.99
C22 H22B 0.99
C23 O24 1.416(4)
C23 H23A 0.99
C23 H23B 0.99
O24 C25 1.433(5)
C25 C26 1.490(6)
C25 H25A 0.99
C25 H25B 0.99
C26 O27 1.407(4)
C26 H26A 0.99
C26 H26B 0.99
O27 C28 1.419(5)
C28 C29 1.515(7)
C28 H28A 0.99
C28 H28B 0.99
C29 O30 1.425(6)
C29 H29A 0.99
C29 H29B 0.99
O30 C31 1.426(6)
C31 C32 1.494(7)
C31 H31A 0.99
C31 H31B 0.99
C32 O33 1.432(6)
C32 H32A 0.99
C32 H32B 0.99
O33 C34 1.430(5)
C34 C35 1.494(6)
C34 H34A 0.99
C34 H34B 0.99
C35 H35A 0.99
C35 H35B 0.99
C41 C42 1.509(3)
C41 H41A 0.99
C41 H41B 0.99
C42 C47 1.396(4)
C42 C43 1.422(4)
C43 C44 1.427(3)
C44 C45 1.394(4)
C44 C48 1.537(4)
C45 C46 1.394(4)
C45 H45 0.95
C46 C47 1.398(4)
C46 C52 1.536(4)
C47 H47 0.95
C48 C49 1.537(4)
C48 C51 1.539(4)
C48 C50 1.543(4)
C49 H49A 0.98
C49 H49B 0.98
C49 H49C 0.98
C50 H50A 0.98
C50 H50B 0.98
C50 H50C 0.98
C51 H51A 0.98
C51 H51B 0.98
C51 H51C 0.98
C52 C54 1.525(4)
C52 C55 1.534(4)
C52 C53 1.548(4)
C53 H53A 0.98
C53 H53B 0.98
C53 H53C 0.98
C54 H54A 0.98
C54 H54B 0.98
C54 H54C 0.98
C55 H55A 0.98
C55 H55B 0.98
C55 H55C 0.98
C61 C62 1.500(4)
C61 H61A 0.99
C61 H61B 0.99
C62 C63 1.394(4)
C62 C67 1.428(4)
C63 C64 1.384(4)
C63 H63 0.95
C64 C65 1.405(4)
C64 C68 1.538(4)
C65 C66 1.394(4)
C65 H65 0.95
C66 C67 1.432(4)
C66 C72 1.539(4)
C68 C70 1.511(5)
C68 C71 1.529(5)
C68 C69 1.537(5)
C69 H69A 0.98
C69 H69B 0.98
C69 H69C 0.98
C70 H70A 0.98
C70 H70B 0.98
C70 H70C 0.98
C71 H71A 0.98
C71 H71B 0.98
C71 H71C 0.98
C72 C75 1.537(4)
C72 C74 1.538(4)
C72 C73 1.544(4)
C73 H73A 0.98
C73 H73B 0.98
C73 H73C 0.98
C74 H74A 0.98
C74 H74B 0.98
C74 H74C 0.98
C75 H75A 0.98
C75 H75B 0.98
C75 H75C 0.98
C81 C86 1.354(6)
C81 C82 1.414(8)
C81 H81 0.95
C82 C83 1.403(8)
C82 H82 0.95
C83 C84 1.342(7)
C83 H83 0.95
C84 C85 1.346(6)
C84 H84 0.95
C85 C86 1.352(6)
C85 H85 0.95
C86 H86 0.95

loop_
_geom_torsion_atom_site_label_1
_geom_torsion_atom_site_label_2
_geom_torsion_atom_site_label_3
_geom_torsion_atom_site_label_4
_geom_torsion
O21 Pb1 O1 C43 101.2(2)
N21 Pb1 O1 C43 178.8(2)
N1 Pb1 O1 C43 18.5(2)
O1 Pb1 N1 C15 -87.78(16)
O21 Pb1 N1 C15 -179.18(17)
N21 Pb1 N1 C15 -136.48(18)
O1 Pb1 N1 C2 145.10(17)
O21 Pb1 N1 C2 53.71(16)
N21 Pb1 N1 C2 96.4(2)
O1 Pb1 N1 C41 32.63(14)
O21 Pb1 N1 C41 -58.77(14)
N21 Pb1 N1 C41 -16.1(2)
C15 N1 C2 C3 -58.0(3)
C41 N1 C2 C3 175.7(2)
Pb1 N1 C2 C3 68.7(2)
N1 C2 C3 O4 80.5(3)
C2 C3 O4 C5 -178.0(2)
C3 O4 C5 C6 172.8(3)
O4 C5 C6 O7 69.9(3)
C5 C6 O7 C8 -174.1(3)
C6 O7 C8 C9 51.1(4)
O7 C8 C9 O10 52.4(5)
C8 C9 O10 C11 -174.6(3)
C9 O10 C11 C12 166.5(3)
O10 C11 C12 O13 -72.2(4)
C11 C12 O13 C14 106.1(4)
C12 O13 C14 C15 -178.8(3)
C2 N1 C15 C14 -60.1(3)
C41 N1 C15 C14 63.9(3)
Pb1 N1 C15 C14 177.20(18)
O13 C14 C15 N1 -168.5(3)
O1 Pb1 O21 C67 94.4(2)
N21 Pb1 O21 C67 11.9(2)
N1 Pb1 O21 C67 174.0(2)
O1 Pb1 N21 C22 59.0(2)
O21 Pb1 N21 C22 150.7(2)
N1 Pb1 N21 C22 107.2(2)
O1 Pb1 N21 C61 -53.96(16)
O21 Pb1 N21 C61 37.71(16)
N1 Pb1 N21 C61 -5.8(3)
O1 Pb1 N21 C35 -176.0(2)
O21 Pb1 N21 C35 -84.3(2)
N1 Pb1 N21 C35 -127.9(2)
C61 N21 C22 C23 168.2(3)
C35 N21 C22 C23 -69.4(4)
Pb1 N21 C22 C23 59.7(3)
N21 C22 C23 O24 -67.3(4)
C22 C23 O24 C25 176.0(3)
C23 O24 C25 C26 163.3(3)
O24 C25 C26 O27 64.7(5)
C25 C26 O27 C28 99.9(5)
C26 O27 C28 C29 -72.9(5)
O27 C28 C29 O30 -55.6(5)
C28 C29 O30 C31 169.1(4)
C29 O30 C31 C32 -169.8(4)
O30 C31 C32 O33 69.6(6)
C31 C32 O33 C34 174.3(4)
C32 O33 C34 C35 -178.6(3)
O33 C34 C35 N21 -62.9(4)
C22 N21 C35 C34 134.0(3)
C61 N21 C35 C34 -105.8(4)
Pb1 N21 C35 C34 10.9(4)
C15 N1 C41 C42 45.6(3)
C2 N1 C41 C42 173.1(2)
Pb1 N1 C41 C42 -75.9(2)
N1 C41 C42 C47 -112.6(3)
N1 C41 C42 C43 71.1(3)
Pb1 O1 C43 C42 -38.4(4)
Pb1 O1 C43 C44 145.0(2)
C47 C42 C43 O1 -178.2(2)
C41 C42 C43 O1 -1.9(4)
C47 C42 C43 C44 -1.4(4)
C41 C42 C43 C44 174.8(2)
O1 C43 C44 C45 178.6(2)
C42 C43 C44 C45 1.8(4)
O1 C43 C44 C48 0.3(4)
C42 C43 C44 C48 -176.5(2)
C43 C44 C45 C46 -0.6(4)
C48 C44 C45 C46 177.7(3)
C44 C45 C46 C47 -1.1(4)
C44 C45 C46 C52 179.9(3)
C43 C42 C47 C46 -0.3(4)
C41 C42 C47 C46 -176.6(2)
C45 C46 C47 C42 1.5(4)
C52 C46 C47 C42 -179.4(2)
C45 C44 C48 C49 120.6(3)
C43 C44 C48 C49 -61.1(3)
C45 C44 C48 C51 1.5(4)
C43 C44 C48 C51 179.7(3)
C45 C44 C48 C50 -117.1(3)
C43 C44 C48 C50 61.2(3)
C45 C46 C52 C54 116.1(3)
C47 C46 C52 C54 -62.9(3)
C45 C46 C52 C55 -4.1(4)
C47 C46 C52 C55 176.9(3)
C45 C46 C52 C53 -123.8(3)
C47 C46 C52 C53 57.2(3)
C22 N21 C61 C62 168.2(2)
C35 N21 C61 C62 46.5(3)
Pb1 N21 C61 C62 -79.7(2)
N21 C61 C62 C63 -112.1(3)
N21 C61 C62 C67 66.4(4)
C67 C62 C63 C64 0.6(5)
C61 C62 C63 C64 179.1(3)
C62 C63 C64 C65 -1.3(5)
C62 C63 C64 C68 -177.8(3)
C63 C64 C65 C66 1.0(5)
C68 C64 C65 C66 177.7(3)
C64 C65 C66 C67 -0.1(4)
C64 C65 C66 C72 179.4(3)
Pb1 O21 C67 C62 -35.2(4)
Pb1 O21 C67 C66 145.2(2)
C63 C62 C67 O21 -179.3(3)
C61 C62 C67 O21 2.2(4)
C63 C62 C67 C66 0.3(4)
C61 C62 C67 C66 -178.2(3)
C65 C66 C67 O21 179.1(3)
C72 C66 C67 O21 -0.5(4)
C65 C66 C67 C62 -0.5(4)
C72 C66 C67 C62 179.9(3)
C63 C64 C68 C70 -133.8(4)
C65 C64 C68 C70 49.8(5)
C63 C64 C68 C71 -12.4(5)
C65 C64 C68 C71 171.2(3)
C63 C64 C68 C69 106.7(4)
C65 C64 C68 C69 -69.7(4)
C65 C66 C72 C75 3.3(4)
C67 C66 C72 C75 -177.1(3)
C65 C66 C72 C74 122.7(3)
C67 C66 C72 C74 -57.8(3)
C65 C66 C72 C73 -116.0(3)
C67 C66 C72 C73 63.6(3)
C86 C81 C82 C83 -0.7(6)
C81 C82 C83 C84 1.4(7)
C82 C83 C84 C85 -0.6(7)
C83 C84 C85 C86 -1.0(7)
C84 C85 C86 C81 1.8(7)
C82 C81 C86 C85 -0.9(7)
